data_4133946
loop_
_publ_author_name
'Liu, Haichao'
'Gu, Yarong'
'Dai, Yuxiang'
'Wang, Kai'
'Zhang, Shitong'
'Chen, Gang'
'Zou, Bo'
'Yang, Bing'

_publ_section_title
;
 Pressure-Induced Blue-Shifted and Enhanced Emission: A Cooperative Effect
 between Aggregation-Induced Emission and Energy-Transfer Suppression.
;
_journal_issue 3
_journal_name_full 'Journal of the American Chemical Society'
_journal_page_first 1153
_journal_page_last 1158
_journal_paper_doi 10.1021/jacs.9b11080
_journal_volume 142
_journal_year 2020
_chemical_formula_moiety 'C40 H28'
_chemical_formula_sum 'C40 H28'
_chemical_formula_weight 508.62
_space_group_crystal_system triclinic
_space_group_IT_number 2
_space_group_name_Hall '-P 1'
_space_group_name_H-M_alt 'P -1'
_atom_sites_solution_hydrogens geom
_atom_sites_solution_primary dual
_audit_creation_date 2019-10-09
_audit_creation_method
;
Olex2 1.2
(compiled 2018.05.29 svn.r3508 for OlexSys, GUI svn.r5506)
;
_cell_angle_alpha 79.680(3)
_cell_angle_beta 84.432(3)
_cell_angle_gamma 84.978(3)
_cell_formula_units_Z 2
_cell_length_a 9.5948(6)
_cell_length_b 9.7067(6)
_cell_length_c 15.6253(11)
_cell_measurement_reflns_used 6850
_cell_measurement_temperature 297(2)
_cell_measurement_theta_max 28.28
_cell_measurement_theta_min 2.91
_cell_volume 1421.28(16)
_computing_cell_refinement 'SAINT V8.38A (?, 2016)'
_computing_data_reduction 'SAINT V8.38A (?, 2016)'
_computing_molecular_graphics 'Olex2 (Dolomanov et al., 2009)'
_computing_publication_material 'Olex2 (Dolomanov et al., 2009)'
_computing_structure_refinement 'ShelXL (Sheldrick, 2015)'
_computing_structure_solution 'ShelXT (Sheldrick, 2015)'
_diffrn_ambient_temperature 296.79
_diffrn_measured_fraction_theta_full 0.995
_diffrn_measured_fraction_theta_max 0.986
_diffrn_measurement_device_type 'Bruker APEX-II CCD'
_diffrn_measurement_method '\f and \w scans'
_diffrn_radiation_type MoK\a
_diffrn_radiation_wavelength 0.71073
_diffrn_reflns_av_R_equivalents 0.0649
_diffrn_reflns_av_unetI/netI 0.0672
_diffrn_reflns_Laue_measured_fraction_full 0.995
_diffrn_reflns_Laue_measured_fraction_max 0.986
_diffrn_reflns_limit_h_max 12
_diffrn_reflns_limit_h_min -12
_diffrn_reflns_limit_k_max 12
_diffrn_reflns_limit_k_min -12
_diffrn_reflns_limit_l_max 20
_diffrn_reflns_limit_l_min -20
_diffrn_reflns_number 29836
_diffrn_reflns_point_group_measured_fraction_full 0.995
_diffrn_reflns_point_group_measured_fraction_max 0.986
_diffrn_reflns_theta_full 25.242
_diffrn_reflns_theta_max 28.303
_diffrn_reflns_theta_min 2.914
_diffrn_standards_number 0
_exptl_absorpt_coefficient_mu 0.067
_exptl_absorpt_correction_type none
_exptl_crystal_colour colorless
_exptl_crystal_density_diffrn 1.188
_exptl_crystal_description strip
_exptl_crystal_F_000 536
_refine_diff_density_max 0.152
_refine_diff_density_min -0.169
_refine_diff_density_rms 0.033
_refine_ls_extinction_method none
_refine_ls_goodness_of_fit_ref 1.004
_refine_ls_hydrogen_treatment constr
_refine_ls_matrix_type full
_refine_ls_number_parameters 361
_refine_ls_number_reflns 6965
_refine_ls_number_restraints 0
_refine_ls_restrained_S_all 1.004
_refine_ls_R_factor_all 0.1615
_refine_ls_R_factor_gt 0.0652
_refine_ls_shift/su_max 0.000
_refine_ls_shift/su_mean 0.000
_refine_ls_structure_factor_coef Fsqd
_refine_ls_weighting_details 'w=1/[\s^2^(Fo^2^)+(0.0478P)^2^+0.2749P] where P=(Fo^2^+2Fc^2^)/3'
_refine_ls_weighting_scheme calc
_refine_ls_wR_factor_gt 0.1163
_refine_ls_wR_factor_ref 0.1525
_reflns_Friedel_coverage 0.000
_reflns_number_gt 3199
_reflns_number_total 6965
_reflns_threshold_expression 'I > 2\s(I)'
_cod_data_source_file ja9b11080_si_006.cif
_cod_data_source_block ptpe-an
_cod_depositor_comments 'Adding full bibliography for 4133943--4133947.cif.'
_cod_original_cell_volume 1421.29(16)
_cod_database_code 4133946
_shelx_shelxl_version_number 2018/3
_shelx_space_group_comment
;
The symmetry employed for this shelxl refinement is uniquely defined
by the following loop, which should always be used as a source of
symmetry information in preference to the above space-group names.
They are only intended as comments.
;
_olex2_refinement_description
;
1. Fixed Uiso
 At 1.2 times of:
  All C(H) groups
2.a Aromatic/amide H refined with riding coordinates:
 C17(H17), C16(H16), C20(H20), C19(H19), C2(H2), C12(H12), C40(H40), C34(H34),
 C24(H24), C36(H36), C28(H28), C7(H7), C30(H30), C3(H3), C33(H33), C5(H5),
 C11(H11), C32(H32), C25(H25), C39(H39), C26(H26), C38(H38), C31(H31), C4(H4),
 C27(H27), C37(H37), C9(H9), C10(H10)
;
_olex2_submission_special_instructions 'No special instructions were received'

loop_
_space_group_symop_operation_xyz
'x, y, z'
'-x, -y, -z'

loop_
_atom_site_label
_atom_site_type_symbol
_atom_site_fract_x
_atom_site_fract_y
_atom_site_fract_z
_atom_site_U_iso_or_equiv
_atom_site_adp_type
_atom_site_occupancy
_atom_site_site_symmetry_order
_atom_site_calc_flag
_atom_site_refinement_flags_posn
C15 C 0.78627(19) 0.35789(19) 0.51834(12) 0.0418(5) Uani 1 1 d .
C18 C 0.7570(2) 0.45406(19) 0.34056(12) 0.0423(5) Uani 1 1 d .
C14 C 0.80207(19) 0.3176(2) 0.61407(12) 0.0435(5) Uani 1 1 d .
C22 C 0.6965(2) 0.6458(2) 0.21976(13) 0.0464(5) Uani 1 1 d .
C35 C 0.6678(2) 0.7507(2) 0.27979(13) 0.0485(5) Uani 1 1 d .
C17 C 0.8882(2) 0.4225(2) 0.37136(13) 0.0487(5) Uani 1 1 d .
H17 H 0.967882 0.432120 0.332409 0.058 Uiso 1 1 calc R
C16 C 0.9029(2) 0.3769(2) 0.45896(13) 0.0467(5) Uani 1 1 d .
H16 H 0.992231 0.358554 0.478509 0.056 Uiso 1 1 calc R
C29 C 0.7788(2) 0.4080(2) 0.18657(13) 0.0484(5) Uani 1 1 d .
C1 C 0.8466(2) 0.1793(2) 0.64948(13) 0.0484(5) Uani 1 1 d .
C21 C 0.7411(2) 0.5115(2) 0.24662(12) 0.0453(5) Uani 1 1 d .
C23 C 0.6664(2) 0.7038(2) 0.12744(13) 0.0504(5) Uani 1 1 d .
C13 C 0.7726(2) 0.4203(2) 0.66756(14) 0.0507(5) Uani 1 1 d .
C20 C 0.6553(2) 0.3815(2) 0.48702(13) 0.0539(6) Uani 1 1 d .
H20 H 0.575752 0.364265 0.525207 0.065 Uiso 1 1 calc R
C19 C 0.6411(2) 0.4305(2) 0.39930(14) 0.0551(6) Uani 1 1 d .
H19 H 0.551770 0.447977 0.379595 0.066 Uiso 1 1 calc R
C2 C 0.8752(2) 0.0711(2) 0.59827(15) 0.0579(6) Uani 1 1 d .
H2 H 0.862529 0.091367 0.538952 0.069 Uiso 1 1 calc R
C12 C 0.7301(2) 0.5621(2) 0.63462(16) 0.0609(6) Uani 1 1 d .
H12 H 0.720682 0.589534 0.575195 0.073 Uiso 1 1 calc R
C6 C 0.8639(2) 0.1429(3) 0.74133(15) 0.0626(6) Uani 1 1 d .
C8 C 0.7898(2) 0.3818(3) 0.75961(15) 0.0641(7) Uani 1 1 d .
C40 C 0.5401(2) 0.8283(2) 0.28300(16) 0.0632(6) Uani 1 1 d .
H40 H 0.471495 0.813624 0.248093 0.076 Uiso 1 1 calc R
C34 C 0.7138(2) 0.2827(2) 0.20040(16) 0.0652(6) Uani 1 1 d .
H34 H 0.645242 0.265046 0.246509 0.078 Uiso 1 1 calc R
C24 C 0.7269(3) 0.8236(2) 0.08353(15) 0.0700(7) Uani 1 1 d .
H24 H 0.791863 0.863994 0.110083 0.084 Uiso 1 1 calc R
C36 C 0.7682(3) 0.7776(2) 0.33180(16) 0.0680(7) Uani 1 1 d .
H36 H 0.855333 0.727565 0.330779 0.082 Uiso 1 1 calc R
C28 C 0.5721(3) 0.6453(3) 0.08545(16) 0.0711(7) Uani 1 1 d .
H28 H 0.531184 0.564049 0.113385 0.085 Uiso 1 1 calc R
C7 C 0.8342(3) 0.2452(3) 0.79273(15) 0.0740(7) Uani 1 1 d .
H7 H 0.844424 0.221057 0.852243 0.089 Uiso 1 1 calc R
C30 C 0.8828(3) 0.4285(3) 0.12008(16) 0.0745(7) Uani 1 1 d .
H30 H 0.929850 0.510444 0.110230 0.089 Uiso 1 1 calc R
C3 C 0.9204(3) -0.0605(3) 0.63402(19) 0.0760(7) Uani 1 1 d .
H3 H 0.938106 -0.129192 0.599052 0.091 Uiso 1 1 calc R
C33 C 0.7488(3) 0.1844(3) 0.1473(2) 0.0808(8) Uani 1 1 d .
H33 H 0.702891 0.101801 0.156961 0.097 Uiso 1 1 calc R
C5 C 0.9121(3) 0.0019(3) 0.77467(18) 0.0834(8) Uani 1 1 d .
H5 H 0.923749 -0.023373 0.833966 0.100 Uiso 1 1 calc R
C11 C 0.7030(3) 0.6588(3) 0.6885(2) 0.0847(8) Uani 1 1 d .
H11 H 0.673968 0.750854 0.665804 0.102 Uiso 1 1 calc R
C32 C 0.8504(4) 0.2076(3) 0.08081(19) 0.0879(9) Uani 1 1 d .
H32 H 0.873460 0.141390 0.044516 0.106 Uiso 1 1 calc R
C25 C 0.6920(4) 0.8839(3) 0.00065(18) 0.0910(9) Uani 1 1 d .
H25 H 0.732843 0.964829 -0.028035 0.109 Uiso 1 1 calc R
C39 C 0.5125(3) 0.9269(3) 0.33689(19) 0.0824(8) Uani 1 1 d .
H39 H 0.425411 0.976870 0.338773 0.099 Uiso 1 1 calc R
C26 C 0.5979(4) 0.8252(3) -0.03903(18) 0.0946(10) Uani 1 1 d .
H26 H 0.574290 0.866379 -0.094682 0.113 Uiso 1 1 calc R
C38 C 0.6133(4) 0.9515(3) 0.38785(19) 0.0909(9) Uani 1 1 d .
H38 H 0.594924 1.018295 0.424128 0.109 Uiso 1 1 calc R
C31 C 0.9185(4) 0.3278(3) 0.06718(17) 0.0950(10) Uani 1 1 d .
H31 H 0.989424 0.342627 0.022223 0.114 Uiso 1 1 calc R
C4 C 0.9411(3) -0.0948(3) 0.7232(2) 0.0904(9) Uani 1 1 d .
H4 H 0.975049 -0.185003 0.746564 0.109 Uiso 1 1 calc R
C27 C 0.5378(3) 0.7061(3) 0.00242(18) 0.0916(9) Uani 1 1 d .
H27 H 0.474023 0.665852 -0.025101 0.110 Uiso 1 1 calc R
C37 C 0.7405(3) 0.8773(3) 0.38484(19) 0.0892(9) Uani 1 1 d .
H37 H 0.809268 0.894248 0.418960 0.107 Uiso 1 1 calc R
C9 C 0.7600(3) 0.4879(4) 0.8124(2) 0.0919(9) Uani 1 1 d .
H9 H 0.769340 0.464743 0.872073 0.110 Uiso 1 1 calc R
C10 C 0.7189(3) 0.6198(4) 0.7785(3) 0.1008(11) Uani 1 1 d .
H10 H 0.700496 0.686711 0.814742 0.121 Uiso 1 1 calc R

loop_
_atom_site_aniso_label
_atom_site_aniso_U_11
_atom_site_aniso_U_22
_atom_site_aniso_U_33
_atom_site_aniso_U_23
_atom_site_aniso_U_13
_atom_site_aniso_U_12
C15 0.0359(11) 0.0438(11) 0.0457(12) -0.0084(9) -0.0065(9) 0.0018(9)
C18 0.0420(12) 0.0414(11) 0.0432(12) -0.0054(9) -0.0063(9) -0.0010(9)
C14 0.0326(11) 0.0531(13) 0.0452(12) -0.0104(10) -0.0024(9) -0.0025(9)
C22 0.0440(12) 0.0475(13) 0.0473(12) -0.0069(10) -0.0029(9) -0.0046(10)
C35 0.0538(14) 0.0431(12) 0.0483(12) -0.0057(10) -0.0007(10) -0.0092(10)
C17 0.0358(12) 0.0585(13) 0.0498(13) -0.0065(10) -0.0003(9) -0.0019(10)
C16 0.0328(11) 0.0576(13) 0.0498(13) -0.0095(10) -0.0077(9) 0.0013(9)
C29 0.0531(13) 0.0450(12) 0.0448(12) -0.0028(10) -0.0107(10) 0.0053(10)
C1 0.0401(12) 0.0587(14) 0.0435(12) -0.0029(10) -0.0010(9) -0.0017(10)
C21 0.0422(12) 0.0453(12) 0.0475(12) -0.0055(10) -0.0049(9) -0.0023(10)
C23 0.0591(14) 0.0408(12) 0.0491(13) -0.0069(10) -0.0039(10) 0.0059(10)
C13 0.0336(11) 0.0634(15) 0.0584(14) -0.0200(11) 0.0005(9) -0.0067(10)
C20 0.0353(12) 0.0744(15) 0.0484(13) -0.0037(11) 0.0011(9) -0.0035(10)
C19 0.0326(11) 0.0762(16) 0.0537(14) -0.0018(11) -0.0082(10) -0.0027(11)
C2 0.0522(14) 0.0559(14) 0.0608(14) -0.0039(12) 0.0013(11) 0.0038(11)
C12 0.0408(12) 0.0640(15) 0.0826(17) -0.0278(13) 0.0019(11) -0.0064(11)
C6 0.0501(14) 0.0827(18) 0.0500(14) 0.0018(13) -0.0044(11) -0.0036(12)
C8 0.0506(14) 0.095(2) 0.0532(15) -0.0308(14) 0.0053(11) -0.0174(13)
C40 0.0505(14) 0.0640(15) 0.0766(16) -0.0217(13) 0.0017(12) 0.0001(12)
C34 0.0640(16) 0.0603(15) 0.0736(16) -0.0176(13) -0.0072(12) -0.0023(12)
C24 0.097(2) 0.0524(14) 0.0583(16) -0.0055(12) 0.0005(13) -0.0071(13)
C36 0.0656(16) 0.0656(16) 0.0790(17) -0.0242(13) -0.0124(13) -0.0080(12)
C28 0.0807(18) 0.0659(16) 0.0669(16) -0.0034(13) -0.0235(14) -0.0031(13)
C7 0.0692(17) 0.110(2) 0.0416(14) -0.0063(15) -0.0062(12) -0.0146(16)
C30 0.098(2) 0.0551(15) 0.0622(16) -0.0024(12) 0.0146(14) 0.0025(14)
C3 0.0713(17) 0.0574(16) 0.092(2) -0.0021(14) 0.0018(15) 0.0067(13)
C33 0.094(2) 0.0614(17) 0.096(2) -0.0291(16) -0.0283(18) 0.0008(15)
C5 0.0724(18) 0.097(2) 0.0656(18) 0.0239(17) -0.0103(14) 0.0048(16)
C11 0.0590(17) 0.0769(19) 0.128(3) -0.0511(19) 0.0069(16) -0.0059(13)
C32 0.134(3) 0.0670(19) 0.0647(18) -0.0237(15) -0.0295(19) 0.0291(19)
C25 0.148(3) 0.0572(17) 0.0588(18) 0.0014(14) 0.0090(18) -0.0005(18)
C39 0.0649(18) 0.0752(18) 0.109(2) -0.0362(17) 0.0198(16) -0.0022(14)
C26 0.149(3) 0.077(2) 0.0512(16) -0.0074(15) -0.0178(18) 0.034(2)
C38 0.104(2) 0.084(2) 0.095(2) -0.0503(17) 0.0201(18) -0.0266(19)
C31 0.138(3) 0.077(2) 0.0559(17) -0.0045(15) 0.0208(16) 0.020(2)
C4 0.078(2) 0.073(2) 0.102(2) 0.0223(18) -0.0045(17) 0.0116(16)
C27 0.118(3) 0.086(2) 0.0734(19) -0.0116(16) -0.0413(17) 0.0115(19)
C37 0.096(2) 0.090(2) 0.095(2) -0.0421(18) -0.0153(17) -0.0204(18)
C9 0.080(2) 0.135(3) 0.0743(19) -0.055(2) 0.0135(15) -0.030(2)
C10 0.086(2) 0.119(3) 0.116(3) -0.080(2) 0.0208(19) -0.026(2)

loop_
_atom_type_symbol
_atom_type_description
_atom_type_scat_dispersion_real
_atom_type_scat_dispersion_imag
_atom_type_scat_source
C C 0.0033 0.0016 'International Tables Vol C Tables 4.2.6.8 and 6.1.1.4'
H H 0.0000 0.0000 'International Tables Vol C Tables 4.2.6.8 and 6.1.1.4'

loop_
_geom_angle_atom_site_label_1
_geom_angle_atom_site_label_2
_geom_angle_atom_site_label_3
_geom_angle
C16 C15 C14 120.86(17)
C20 C15 C14 120.94(17)
C20 C15 C16 118.17(18)
C17 C18 C21 121.02(18)
C19 C18 C17 117.98(18)
C19 C18 C21 120.99(17)
C1 C14 C15 120.23(17)
C1 C14 C13 120.76(18)
C13 C14 C15 119.01(18)
C35 C22 C23 113.59(17)
C21 C22 C35 123.14(18)
C21 C22 C23 123.24(18)
C40 C35 C22 120.42(19)
C40 C35 C36 117.5(2)
C36 C35 C22 122.0(2)
C16 C17 C18 120.95(19)
C17 C16 C15 120.93(18)
C34 C29 C21 120.1(2)
C30 C29 C21 121.9(2)
C30 C29 C34 117.9(2)
C14 C1 C2 122.81(18)
C14 C1 C6 119.5(2)
C2 C1 C6 117.6(2)
C18 C21 C29 114.55(16)
C22 C21 C18 121.75(18)
C22 C21 C29 123.70(18)
C24 C23 C22 120.2(2)
C28 C23 C22 121.6(2)
C28 C23 C24 118.1(2)
C14 C13 C12 122.9(2)
C14 C13 C8 119.0(2)
C12 C13 C8 118.1(2)
C15 C20 C19 120.63(19)
C18 C19 C20 121.18(18)
C3 C2 C1 121.4(2)
C11 C12 C13 121.2(2)
C7 C6 C1 118.8(2)
C7 C6 C5 123.3(2)
C5 C6 C1 117.9(2)
C7 C8 C13 119.1(2)
C7 C8 C9 123.0(3)
C9 C8 C13 117.9(3)
C39 C40 C35 121.2(2)
C33 C34 C29 121.3(2)
C25 C24 C23 120.7(3)
C37 C36 C35 120.9(2)
C23 C28 C27 120.9(3)
C6 C7 C8 122.8(2)
C29 C30 C31 120.4(3)
C2 C3 C4 120.9(3)
C32 C33 C34 120.0(3)
C4 C5 C6 122.0(3)
C12 C11 C10 120.3(3)
C33 C32 C31 120.0(3)
C26 C25 C24 120.1(3)
C38 C39 C40 120.2(3)
C25 C26 C27 120.3(3)
C37 C38 C39 119.5(3)
C32 C31 C30 120.4(3)
C5 C4 C3 120.1(3)
C26 C27 C28 119.8(3)
C38 C37 C36 120.6(3)
C10 C9 C8 121.7(3)
C9 C10 C11 120.7(3)

loop_
_geom_bond_atom_site_label_1
_geom_bond_atom_site_label_2
_geom_bond_distance
C15 C14 1.496(3)
C15 C16 1.385(3)
C15 C20 1.378(3)
C18 C17 1.381(3)
C18 C21 1.491(3)
C18 C19 1.380(3)
C14 C1 1.403(3)
C14 C13 1.406(3)
C22 C35 1.495(3)
C22 C21 1.341(3)
C22 C23 1.498(3)
C35 C40 1.382(3)
C35 C36 1.388(3)
C17 C16 1.378(3)
C29 C21 1.493(3)
C29 C34 1.388(3)
C29 C30 1.369(3)
C1 C2 1.424(3)
C1 C6 1.437(3)
C23 C24 1.384(3)
C23 C28 1.382(3)
C13 C12 1.419(3)
C13 C8 1.442(3)
C20 C19 1.384(3)
C2 C3 1.351(3)
C12 C11 1.362(3)
C6 C7 1.380(3)
C6 C5 1.428(3)
C8 C7 1.380(3)
C8 C9 1.425(4)
C40 C39 1.377(3)
C34 C33 1.374(3)
C24 C25 1.382(3)
C36 C37 1.376(3)
C28 C27 1.384(3)
C30 C31 1.390(3)
C3 C4 1.403(4)
C33 C32 1.355(4)
C5 C4 1.337(4)
C11 C10 1.409(4)
C32 C31 1.361(4)
C25 C26 1.360(4)
C39 C38 1.373(4)
C26 C27 1.365(4)
C38 C37 1.363(4)
C9 C10 1.336(4)
